data_7134612
loop_
_publ_author_name
'Windsor, Hunter J.'
'Carraro, Thomas J. C.'
'Walwyn, Robert J.'
'Rendina, Louis M.'
'Kepert, Cameron J.'

_publ_section_title
;
 A new carborane scaffold for assembling metal--organic frameworks
;
_journal_issue 53
_journal_name_full 'Chemical Communications'
_journal_page_first 9634
_journal_page_last 9637
_journal_paper_doi 10.1039/D5CC02620B
_journal_volume 61
_journal_year 2025
_chemical_formula_moiety 'C14 H13 B5 N O4 Zn, C3 H7 N O'
_chemical_formula_sum 'C17 H20 B5 N2 O5 Zn'
_chemical_formula_weight 451.77
_space_group_crystal_system monoclinic
_space_group_IT_number 15
_space_group_name_Hall '-C 2yc'
_space_group_name_H-M_alt 'C 1 2/c 1'
_atom_sites_solution_hydrogens geom
_atom_sites_solution_primary dual
_audit_creation_date 2025-02-01
_audit_creation_method
;
Olex2 1.5
(compiled 2024.02.16 svn.r378c4104 for OlexSys, GUI svn.r6928)
;
_audit_update_record
;
2025-05-07 deposited with the CCDC.	2025-05-23 downloaded from the CCDC.
;
_cell_angle_alpha 90
_cell_angle_beta 91.283(2)
_cell_angle_gamma 90
_cell_formula_units_Z 8
_cell_length_a 18.7575(4)
_cell_length_b 13.4154(4)
_cell_length_c 17.1735(4)
_cell_measurement_reflns_used 4656
_cell_measurement_temperature 340.00(10)
_cell_measurement_theta_max 72.2530
_cell_measurement_theta_min 4.7180
_cell_volume 4320.45(19)
_computing_cell_refinement 'CrysAlisPro 1.171.44.91a (Rigaku OD, 2025)'
_computing_data_collection 'CrysAlisPro system (CCD 43.142a 64-bit (release 17-10-2024))'
_computing_data_reduction 'CrysAlisPro 1.171.44.91a (Rigaku OD, 2025)'
_computing_molecular_graphics 'Olex2 1.5 (Dolomanov et al., 2009)'
_computing_publication_material 'Olex2 1.5 (Dolomanov et al., 2009)'
_computing_structure_refinement 'SHELXL 2019/3 (Sheldrick, 2015)'
_computing_structure_solution 'SHELXT 2018/2 (Sheldrick, 2018)'
_diffrn_ambient_environment air
_diffrn_ambient_temperature 340.00(10)
_diffrn_detector 'Hybrid Pixel Array Detector'
_diffrn_detector_area_resol_mean 10.0000
_diffrn_detector_type HyPix
_diffrn_measured_fraction_theta_full 0.993
_diffrn_measured_fraction_theta_max 0.978
_diffrn_measurement_details
;
List of Runs (angles in degrees, time in seconds):

  # Type    Start    End  Width  t~exp~   \w     \q     \k     \f   Frames
#--------------------------------------------------------------------------
  1  \w    -86.00  -8.00   0.50    0.12    --  -42.10 121.00  94.00  156
  2  \w     14.00  86.00   0.50    0.12    --   42.10-121.00  12.00  144
  3  \w     14.00  89.00   0.50    0.12    --   45.00-121.00  12.00  150
  4  \w    -98.00 -31.00   0.50    0.12    -- -103.00 121.00  94.00  134
  5  \w   -174.00 -90.00   0.50    0.12    -- -103.00-121.00  12.00  168
  6  \w    -56.00 -27.00   0.50    0.12    --  -42.10 -57.00 127.19   58
  7  \w    -14.00  35.00   0.50    0.12    --  -42.10  38.00 -90.00   98
  8  \w    -14.00  35.00   0.50    0.12    --  -42.10  38.00-120.00   98
  9  \w    -14.00  35.00   0.50    0.12    --  -42.10  38.00-150.00   98
 10  \w    -14.00  35.00   0.50    0.12    --  -42.10  38.00-180.00   98
 11  \w    -14.00  35.00   0.50    0.12    --  -42.10  38.00 -30.00   98
 12  \w   -174.00 -89.00   0.50    0.12    -- -103.00 -48.00 103.54  170
 13  \w    -70.00 -29.00   0.50    0.12    -- -103.00  77.00 -30.00   82
 14  \w    -70.00 -29.00   0.50    0.12    -- -103.00  77.00-120.00   82
 15  \w    -93.00 -29.00   0.50    0.12    -- -103.00  93.00  82.91  128
 16  \w   -144.00 -88.00   0.50    0.12    -- -103.00 -19.00 -60.00  112
 17  \w   -167.00 -89.00   0.50    0.12    -- -103.00 -36.00  21.06  156
 18  \w    -93.00 -29.00   0.50    0.12    -- -103.00  93.00 -14.87  128
 19  \w    -93.00 -29.00   0.50    0.12    -- -103.00  91.00  63.80  128
 20  \w    -92.00 -30.00   0.50    0.12    -- -103.00  98.00  -5.92  124
 21  \w   -102.00 -31.00   0.50    0.12    -- -103.00 130.00   4.67  142
 22  \w    -92.00 -30.00   0.50    0.12    -- -103.00  96.00 105.53  124
 23  \w    -93.00 -29.00   0.50    0.12    -- -103.00  93.00  13.80  128
 24  \w   -144.00 -88.00   0.50    0.12    -- -103.00 -19.00 -30.00  112
 25  \w   -171.00 -99.00   0.50    0.12    -- -103.00 -77.00 120.00  144
 26  \w    -93.00 -65.00   0.50    0.12    -- -103.00  91.00  44.26   56
 27  \w   -167.00-142.00   0.50    0.12    -- -103.00 -77.00 120.00   50
;
_diffrn_measurement_device 'four-circle diffractometer'
_diffrn_measurement_device_type 'ROD, SynergyCustom DW system, HyPix'
_diffrn_measurement_method '\w scans'
_diffrn_orient_matrix_type 'CrysAlisPro convention (1999,Acta A55,543-557)'
_diffrn_orient_matrix_UB_11 -0.0206006000
_diffrn_orient_matrix_UB_12 -0.0819444000
_diffrn_orient_matrix_UB_13 -0.0592349000
_diffrn_orient_matrix_UB_21 0.0061870000
_diffrn_orient_matrix_UB_22 -0.0790015000
_diffrn_orient_matrix_UB_23 0.0649329000
_diffrn_orient_matrix_UB_31 -0.0792655000
_diffrn_orient_matrix_UB_32 0.0149070000
_diffrn_orient_matrix_UB_33 0.0183158000
_diffrn_radiation_monochromator mirror
_diffrn_radiation_probe x-ray
_diffrn_radiation_type 'Cu K\a'
_diffrn_radiation_wavelength 1.54184
_diffrn_reflns_av_R_equivalents 0.0255
_diffrn_reflns_av_unetI/netI 0.0230
_diffrn_reflns_Laue_measured_fraction_full 0.993
_diffrn_reflns_Laue_measured_fraction_max 0.978
_diffrn_reflns_limit_h_max 15
_diffrn_reflns_limit_h_min -22
_diffrn_reflns_limit_k_max 16
_diffrn_reflns_limit_k_min -16
_diffrn_reflns_limit_l_max 21
_diffrn_reflns_limit_l_min -20
_diffrn_reflns_number 20454
_diffrn_reflns_point_group_measured_fraction_full 0.993
_diffrn_reflns_point_group_measured_fraction_max 0.978
_diffrn_reflns_theta_full 67.684
_diffrn_reflns_theta_max 72.287
_diffrn_reflns_theta_min 4.052
_diffrn_source 'Rotating-anode X-ray tube'
_diffrn_source_type 'Rigaku (Cu) X-ray Source'
_exptl_absorpt_coefficient_mu 1.834
_exptl_absorpt_correction_T_max 1.00000
_exptl_absorpt_correction_T_min 0.68921
_exptl_absorpt_correction_type multi-scan
_exptl_absorpt_process_details
;
CrysAlisPro 1.171.44.91a (Rigaku Oxford Diffraction, 2025)
Empirical absorption correction using spherical harmonics,
implemented in SCALE3 ABSPACK scaling algorithm.
;
_exptl_crystal_colour colourless
_exptl_crystal_density_diffrn 1.389
_exptl_crystal_description 'rectangular prism'
_exptl_crystal_F_000 1848
_exptl_crystal_size_max 0.150
_exptl_crystal_size_mid 0.050
_exptl_crystal_size_min 0.025
_refine_diff_density_max 0.728
_refine_diff_density_min -0.298
_refine_diff_density_rms 0.054
_refine_ls_extinction_method none
_refine_ls_goodness_of_fit_ref 1.051
_refine_ls_hydrogen_treatment constr
_refine_ls_matrix_type full
_refine_ls_number_parameters 358
_refine_ls_number_reflns 4179
_refine_ls_number_restraints 145
_refine_ls_restrained_S_all 1.041
_refine_ls_R_factor_all 0.0475
_refine_ls_R_factor_gt 0.0368
_refine_ls_shift/su_max 0.002
_refine_ls_shift/su_mean 0.000
_refine_ls_structure_factor_coef Fsqd
_refine_ls_weighting_details 'w=1/[\s^2^(Fo^2^)+(0.0763P)^2^+0.7522P] where P=(Fo^2^+2Fc^2^)/3'
_refine_ls_weighting_scheme calc
_refine_ls_wR_factor_gt 0.1096
_refine_ls_wR_factor_ref 0.1182
_reflns_Friedel_coverage 0.000
_reflns_number_gt 3041
_reflns_number_total 4179
_reflns_threshold_expression 'I > 2\s(I)'
_cod_data_source_file d5cc02620b2.cif
_cod_data_source_block scl0470_tjc_mof_vt_2_20_340_00
_cod_depositor_comments 'Adding full bibliography for 7134590--7134613.cif.'
_cod_database_code 7134612
_shelx_shelxl_version_number 2019/3
_chemical_oxdiff_formula 'C16 H13 B5 N1 O4 Zn1'
_shelx_space_group_comment
;
The symmetry employed for this shelxl refinement is uniquely defined
by the following loop, which should always be used as a source of
symmetry information in preference to the above space-group names.
They are only intended as comments.
;
_diffrn_oxdiff_digest_od_ed
;

;
_olex2_refinement_description
;
1. Fixed Uiso
 At 1.2 times of:
  All B(H) groups, All C(H) groups
 At 1.5 times of:
  All C(H,H,H) groups
2. Restrained distances
 N2B-C16B \\sim N2A-C16A \\sim N2A-C17A \\sim N2B-C17B
 with sigma of 0.02
 N2A-C15A \\sim N2B-C15B
 with sigma of 0.02
3. Rigid body (RIGU) restrains
 C1, B1A, B1B, B2A, B2B, B3A, B3B, B4A, B4B, B5A, B5B
 with sigma for 1-2 distances of 0.004 and sigma for 1-3 distances of 0.004
 O5, N2A, N2B, C15A, C15B, C16A, C16B, C17A, C17B
 with sigma for 1-2 distances of 0.004 and sigma for 1-3 distances of 0.004
4. Others
 Sof(N2B)=Sof(C15B)=Sof(H15B)=Sof(C16B)=Sof(H16D)=Sof(H16E)=Sof(H16F)=
 Sof(C17B)=Sof(H17D)=Sof(H17E)=Sof(H17F)=1-FVAR(1)
 Sof(N2A)=Sof(C15A)=Sof(H15A)=Sof(C16A)=Sof(H16A)=Sof(H16B)=Sof(H16C)=
 Sof(C17A)=Sof(H17A)=Sof(H17B)=Sof(H17C)=FVAR(1)
 Sof(B1B)=Sof(H1B)=Sof(B2B)=Sof(H2B)=Sof(B3B)=Sof(H3B)=Sof(B4B)=Sof(H4B)=
 Sof(B5B)=Sof(H5B)=1-FVAR(2)
 Sof(B1A)=Sof(H1A)=Sof(B2A)=Sof(H2A)=Sof(B3A)=Sof(H3A)=Sof(B4A)=Sof(H4A)=
 Sof(B5A)=Sof(H5A)=FVAR(2)
5.a Aromatic/amide H refined with riding coordinates:
 C3(H3), C4(H4), C5(H5), C6(H6), C9(H9), C10(H10), C13(H13), C14(H14),
 C15A(H15A), C15B(H15B)
5.b Idealised Me refined as rotating group:
 C16A(H16A,H16B,H16C), C16B(H16D,H16E,H16F), C17A(H17A,H17B,H17C), C17B(H17D,
 H17E,H17F)
5.c Boron cage BH refined with riding coordinates:
 B1A(H1A), B1B(H1B), B2A(H2A), B2B(H2B), B3A(H3A), B3B(H3B), B4A(H4A),
 B4B(H4B), B5A(H5A), B5B(H5B)
;
_olex2_submission_special_instructions 'No special instructions were received'
_oxdiff_exptl_absorpt_empirical_details
;
Empirical correction (ABSPACK) includes:
- Absorption correction using spherical harmonics
- Frame scaling
;
_oxdiff_exptl_absorpt_empirical_full_max 1.436
_oxdiff_exptl_absorpt_empirical_full_min 0.853

loop_
_space_group_symop_operation_xyz
'x, y, z'
'-x, y, -z+1/2'
'x+1/2, y+1/2, z'
'-x+1/2, y+1/2, -z+1/2'
'-x, -y, -z'
'x, -y, z-1/2'
'-x+1/2, -y+1/2, -z'
'x+1/2, -y+1/2, z-1/2'

loop_
_atom_site_label
_atom_site_type_symbol
_atom_site_fract_x
_atom_site_fract_y
_atom_site_fract_z
_atom_site_U_iso_or_equiv
_atom_site_adp_type
_atom_site_occupancy
_atom_site_site_symmetry_order
_atom_site_calc_flag
_atom_site_refinement_flags_posn
_atom_site_refinement_flags_adp
_atom_site_refinement_flags_occupancy
_atom_site_disorder_assembly
_atom_site_disorder_group
Zn1 Zn 0.42174(2) 0.74982(2) 0.74802(2) 0.03385(13) Uani 1 1 d . . . . .
O1 O 0.44361(8) 0.64964(12) 0.83364(9) 0.0585(4) Uani 1 1 d . . . . .
O2 O 0.56262(8) 0.64271(12) 0.83375(8) 0.0555(4) Uani 1 1 d . . . . .
O3 O 0.44168(8) 0.85070(12) 0.66353(8) 0.0565(4) Uani 1 1 d . . . . .
O4 O 0.56082(8) 0.85665(12) 0.66935(9) 0.0575(4) Uani 1 1 d . . . . .
O5 O 0.24966(13) 1.0035(2) 0.41908(15) 0.0998(7) Uani 1 1 d . . . . .
N1 N 0.31220(10) 0.74954(11) 0.74763(11) 0.0418(4) Uani 1 1 d . . . . .
N2A N 0.2467(9) 0.9801(7) 0.5498(5) 0.092(2) Uani 0.541(6) 1 d D . P A 1
N2B N 0.2504(11) 1.0239(9) 0.5478(7) 0.099(3) Uani 0.459(6) 1 d D . P A 2
C1 C 0.08289(10) 0.75007(13) 0.74852(12) 0.0446(5) Uani 1 1 d . . . . .
C2 C 0.16340(12) 0.75016(13) 0.74800(14) 0.0446(5) Uani 1 1 d . . . . .
C3 C 0.20319(9) 0.81820(17) 0.79109(13) 0.0563(6) Uani 1 1 d . . . . .
H3 H 0.180462 0.865764 0.821130 0.068 Uiso 1 1 calc R U . . .
C4 C 0.27634(9) 0.81538(17) 0.78940(13) 0.0538(5) Uani 1 1 d . . . . .
H4 H 0.302031 0.861750 0.818890 0.065 Uiso 1 1 calc R U . . .
C5 C 0.27451(9) 0.68399(17) 0.70620(13) 0.0534(5) Uani 1 1 d . . . . .
H5 H 0.298881 0.637643 0.676572 0.064 Uiso 1 1 calc R U . . .
C6 C 0.20126(9) 0.68102(17) 0.70478(13) 0.0554(5) Uani 1 1 d . . . . .
H6 H 0.177140 0.633174 0.675167 0.066 Uiso 1 1 calc R U . . .
C7 C 0.50274(10) 0.62146(15) 0.86117(11) 0.0443(4) Uani 1 1 d . . . . .
C8 C 0.50152(9) 0.55859(15) 0.93294(11) 0.0426(4) Uani 1 1 d . . . . .
C9 C 0.43873(11) 0.5433(2) 0.97167(14) 0.0614(6) Uani 1 1 d . . . . .
H9 H 0.396826 0.572419 0.952686 0.074 Uiso 1 1 calc R U . . .
C10 C 0.43717(11) 0.48545(19) 1.03823(13) 0.0590(6) Uani 1 1 d . . . . .
H10 H 0.394412 0.476258 1.063661 0.071 Uiso 1 1 calc R U . . .
C11 C 0.50136(10) 0.87848(14) 0.63904(11) 0.0439(4) Uani 1 1 d . . . . .
C12 C 0.50075(9) 0.94162(15) 0.56732(11) 0.0423(4) Uani 1 1 d . . . . .
C13 C 0.56345(11) 0.9750(2) 0.53606(14) 0.0621(6) Uani 1 1 d . . . . .
H13 H 0.606781 0.958900 0.560278 0.075 Uiso 1 1 calc R U . . .
C14 C 0.56251(11) 1.0320(2) 0.46917(14) 0.0631(7) Uani 1 1 d . . . . .
H14 H 0.605366 1.052894 0.448408 0.076 Uiso 1 1 calc R U . . .
C15A C 0.2511(3) 1.0322(8) 0.4869(5) 0.0828(19) Uani 0.541(6) 1 d D . P A 1
H15A H 0.255996 1.100660 0.493868 0.099 Uiso 0.541(6) 1 calc R U P A 1
C15B C 0.2473(4) 0.9699(8) 0.4852(5) 0.079(2) Uani 0.459(6) 1 d D . P A 2
H15B H 0.242903 0.901291 0.490918 0.094 Uiso 0.459(6) 1 calc R U P A 2
C16A C 0.2545(12) 1.0227(16) 0.6279(7) 0.157(7) Uani 0.541(6) 1 d D . P A 1
H16A H 0.213698 1.005563 0.657896 0.235 Uiso 0.541(6) 1 calc R U P A 1
H16B H 0.258147 1.093931 0.624170 0.235 Uiso 0.541(6) 1 calc R U P A 1
H16C H 0.296806 0.996645 0.652960 0.235 Uiso 0.541(6) 1 calc R U P A 1
C16B C 0.2397(15) 0.9773(19) 0.6244(9) 0.160(8) Uani 0.459(6) 1 d D . P A 2
H16D H 0.281737 0.986289 0.656567 0.240 Uiso 0.459(6) 1 calc R U P A 2
H16E H 0.230604 0.907403 0.617663 0.240 Uiso 0.459(6) 1 calc R U P A 2
H16F H 0.199754 1.007975 0.648937 0.240 Uiso 0.459(6) 1 calc R U P A 2
C17A C 0.2386(4) 0.8748(6) 0.5423(6) 0.142(3) Uani 0.541(6) 1 d D . P A 1
H17A H 0.263565 0.842207 0.584549 0.213 Uiso 0.541(6) 1 calc R U P A 1
H17B H 0.257856 0.853375 0.493757 0.213 Uiso 0.541(6) 1 calc R U P A 1
H17C H 0.188895 0.857881 0.543548 0.213 Uiso 0.541(6) 1 calc R U P A 1
C17B C 0.2601(4) 1.1308(8) 0.5451(7) 0.147(4) Uani 0.459(6) 1 d D . P A 2
H17D H 0.260536 1.152386 0.491834 0.220 Uiso 0.459(6) 1 calc R U P A 2
H17E H 0.304586 1.148063 0.570422 0.220 Uiso 0.459(6) 1 calc R U P A 2
H17F H 0.221709 1.162904 0.571307 0.220 Uiso 0.459(6) 1 calc R U P A 2
B1A B 0.0410(2) 0.8572(4) 0.7765(5) 0.0636(18) Uani 0.703(12) 1 d . . P B 3
H1A H 0.068363 0.926600 0.793631 0.076 Uiso 0.703(12) 1 calc R U P B 3
B1B B 0.0383(6) 0.8123(12) 0.8211(9) 0.059(4) Uani 0.297(12) 1 d . . P B 4
H1B H 0.064230 0.853975 0.869118 0.071 Uiso 0.297(12) 1 calc R U P B 4
B2A B 0.0436(2) 0.7512(6) 0.8359(3) 0.0636(19) Uani 0.703(12) 1 d . . P B 3
H2A H 0.072966 0.751446 0.892049 0.076 Uiso 0.703(12) 1 calc R U P B 3
B2B B 0.0399(5) 0.6820(13) 0.8201(9) 0.059(3) Uani 0.297(12) 1 d . . P B 4
H2B H 0.067721 0.639066 0.866114 0.071 Uiso 0.297(12) 1 calc R U P B 4
B3A B 0.0415(2) 0.6448(4) 0.7755(5) 0.0645(19) Uani 0.703(12) 1 d . . P B 3
H3A H 0.069246 0.575360 0.791622 0.077 Uiso 0.703(12) 1 calc R U P B 3
B3B B 0.0393(5) 0.6420(10) 0.7237(12) 0.061(4) Uani 0.297(12) 1 d . . P B 4
H3B H 0.065980 0.572373 0.707136 0.073 Uiso 0.297(12) 1 calc R U P B 4
B4A B 0.0361(2) 0.6864(6) 0.6781(4) 0.0645(18) Uani 0.703(12) 1 d . . P B 3
H4A H 0.060509 0.644235 0.630599 0.077 Uiso 0.703(12) 1 calc R U P B 3
B4B B 0.0396(6) 0.7463(12) 0.6638(7) 0.057(3) Uani 0.297(12) 1 d . . P B 4
H4B H 0.066014 0.744709 0.607311 0.069 Uiso 0.297(12) 1 calc R U P B 4
B5A B 0.0367(2) 0.8159(6) 0.6779(4) 0.0637(18) Uani 0.703(12) 1 d . . P B 3
H5A H 0.061791 0.858151 0.630981 0.076 Uiso 0.703(12) 1 calc R U P B 3
B5B B 0.0394(5) 0.8543(9) 0.7251(12) 0.059(4) Uani 0.297(12) 1 d . . P B 4
H5B H 0.065965 0.924506 0.709787 0.070 Uiso 0.297(12) 1 calc R U P B 4

loop_
_atom_site_aniso_label
_atom_site_aniso_U_11
_atom_site_aniso_U_22
_atom_site_aniso_U_33
_atom_site_aniso_U_23
_atom_site_aniso_U_13
_atom_site_aniso_U_12
Zn1 0.02505(18) 0.04430(19) 0.03221(18) 0.00048(9) 0.00117(11) 0.00009(8)
O1 0.0557(9) 0.0699(10) 0.0499(8) 0.0233(7) -0.0005(7) 0.0041(7)
O2 0.0537(8) 0.0635(9) 0.0494(8) 0.0186(7) 0.0057(6) -0.0026(7)
O3 0.0553(8) 0.0650(10) 0.0494(8) 0.0211(7) 0.0034(6) -0.0034(7)
O4 0.0527(8) 0.0684(10) 0.0513(8) 0.0222(7) -0.0029(6) 0.0024(7)
O5 0.0878(14) 0.126(2) 0.0858(14) 0.0077(15) 0.0021(12) -0.0060(13)
N1 0.0276(8) 0.0517(10) 0.0461(9) -0.0034(7) 0.0010(7) 0.0000(6)
N2A 0.071(4) 0.122(6) 0.084(5) 0.023(4) 0.005(4) 0.002(6)
N2B 0.068(4) 0.139(7) 0.090(6) -0.023(5) 0.002(5) 0.003(9)
C1 0.0282(11) 0.0503(13) 0.0554(13) -0.0052(9) 0.0028(9) -0.0006(7)
C2 0.0267(10) 0.0528(12) 0.0543(12) -0.0035(9) 0.0029(9) -0.0003(7)
C3 0.0341(9) 0.0635(14) 0.0714(14) -0.0239(12) 0.0037(9) 0.0015(9)
C4 0.0317(9) 0.0644(14) 0.0654(14) -0.0164(11) 0.0007(8) -0.0013(9)
C5 0.0327(9) 0.0632(13) 0.0644(13) -0.0160(11) 0.0033(8) 0.0025(9)
C6 0.0341(10) 0.0626(13) 0.0695(14) -0.0227(11) -0.0005(9) -0.0012(9)
C7 0.0496(11) 0.0450(11) 0.0383(10) 0.0056(8) 0.0004(8) 0.0005(8)
C8 0.0431(10) 0.0462(11) 0.0384(9) 0.0058(8) 0.0008(7) -0.0023(8)
C9 0.0396(11) 0.0871(17) 0.0575(13) 0.0300(12) 0.0036(9) 0.0109(10)
C10 0.0406(11) 0.0832(17) 0.0535(12) 0.0233(12) 0.0057(9) 0.0024(10)
C11 0.0505(11) 0.0435(11) 0.0378(10) 0.0054(8) 0.0024(8) 0.0003(8)
C12 0.0438(10) 0.0455(11) 0.0376(9) 0.0053(8) 0.0012(7) 0.0020(8)
C13 0.0400(11) 0.0895(18) 0.0568(12) 0.0285(12) -0.0014(9) 0.0026(11)
C14 0.0395(11) 0.0909(18) 0.0590(13) 0.0303(12) 0.0026(9) -0.0042(11)
C15A 0.058(3) 0.106(6) 0.084(4) 0.005(4) 0.003(3) -0.008(4)
C15B 0.060(4) 0.090(6) 0.086(5) 0.002(4) 0.001(3) -0.008(4)
C16A 0.124(10) 0.256(19) 0.089(6) -0.042(8) 0.007(5) -0.022(12)
C16B 0.135(12) 0.25(2) 0.090(8) 0.030(10) -0.017(7) -0.037(14)
C17A 0.145(6) 0.117(6) 0.165(9) 0.025(6) 0.012(6) -0.009(5)
C17B 0.129(7) 0.124(7) 0.187(11) -0.038(7) 0.009(6) -0.018(6)
B1A 0.0291(18) 0.055(3) 0.107(5) -0.020(3) 0.004(3) -0.0032(17)
B1B 0.041(5) 0.068(8) 0.068(7) -0.025(6) 0.000(5) -0.003(7)
B2A 0.028(2) 0.114(6) 0.049(2) -0.002(3) 0.0001(14) 0.005(4)
B2B 0.036(5) 0.072(8) 0.069(7) 0.021(6) 0.004(6) 0.003(6)
B3A 0.0332(19) 0.051(3) 0.109(5) 0.014(3) 0.001(4) 0.0037(18)
B3B 0.022(4) 0.056(6) 0.104(11) -0.022(7) -0.001(7) -0.002(4)
B4A 0.036(2) 0.085(4) 0.073(4) -0.029(4) 0.001(3) -0.003(3)
B4B 0.026(5) 0.088(11) 0.058(5) -0.002(7) 0.003(3) -0.001(8)
B5A 0.0313(19) 0.087(4) 0.073(3) 0.029(3) 0.005(2) -0.001(3)
B5B 0.026(4) 0.047(5) 0.102(11) 0.016(6) 0.004(8) -0.002(4)

loop_
_atom_type_symbol
_atom_type_description
_atom_type_scat_dispersion_real
_atom_type_scat_dispersion_imag
_atom_type_scat_source
C C 0.0181 0.0091 'International Tables Vol C Tables 4.2.6.8 and 6.1.1.4'
H H 0.0000 0.0000 'International Tables Vol C Tables 4.2.6.8 and 6.1.1.4'
B B 0.0090 0.0039 'International Tables Vol C Tables 4.2.6.8 and 6.1.1.4'
N N 0.0311 0.0180 'International Tables Vol C Tables 4.2.6.8 and 6.1.1.4'
O O 0.0492 0.0322 'International Tables Vol C Tables 4.2.6.8 and 6.1.1.4'
Zn Zn -1.5491 0.6778 'International Tables Vol C Tables 4.2.6.8 and 6.1.1.4'

loop_
_geom_angle_atom_site_label_1
_geom_angle_atom_site_label_2
_geom_angle_atom_site_label_3
_geom_angle
_geom_angle_site_symmetry_1
_geom_angle_site_symmetry_3
_geom_angle_publ_flag
O1 Zn1 Zn1 78.29(4) . 2_656 ?
O1 Zn1 O2 90.14(7) . 2_656 ?
O1 Zn1 O4 86.24(8) . 2_656 ?
O1 Zn1 N1 100.79(7) . . ?
O2 Zn1 Zn1 81.75(4) 2_656 2_656 ?
O2 Zn1 O4 162.49(6) 2_656 2_656 ?
O2 Zn1 N1 98.97(6) 2_656 . ?
O3 Zn1 Zn1 79.40(4) . 2_656 ?
O3 Zn1 O1 157.69(7) . . ?
O3 Zn1 O2 86.89(7) . 2_656 ?
O3 Zn1 O4 89.97(7) . 2_656 ?
O3 Zn1 N1 101.51(6) . . ?
O4 Zn1 Zn1 80.74(4) 2_656 2_656 ?
O4 Zn1 N1 98.53(6) 2_656 . ?
N1 Zn1 Zn1 178.85(5) . 2_656 ?
C7 O1 Zn1 129.50(13) . . ?
C7 O2 Zn1 124.12(13) . 2_656 ?
C11 O3 Zn1 128.03(13) . . ?
C11 O4 Zn1 125.47(13) . 2_656 ?
C4 N1 Zn1 120.99(13) . . ?
C5 N1 Zn1 121.62(13) . . ?
C5 N1 C4 117.39(17) . . ?
C15A N2A C16A 123.3(14) . . ?
C15A N2A C17A 118.0(10) . . ?
C17A N2A C16A 118.6(10) . . ?
C15B N2B C16B 120.0(15) . . ?
C15B N2B C17B 122.0(13) . . ?
C17B N2B C16B 117.9(12) . . ?
C2 C1 B1A 117.8(2) . . ?
C2 C1 B1B 120.2(4) . . ?
C2 C1 B2A 117.5(2) . . ?
C2 C1 B2B 118.9(4) . . ?
C2 C1 B3A 118.1(2) . . ?
C2 C1 B3B 118.1(4) . . ?
C2 C1 B4A 119.6(2) . . ?
C2 C1 B4B 117.8(4) . . ?
C2 C1 B5A 118.9(2) . . ?
C2 C1 B5B 118.9(4) . . ?
B1A C1 B5A 62.6(3) . . ?
B1B C1 B2B 60.4(8) . . ?
B2A C1 B1A 62.0(3) . . ?
B2A C1 B4A 114.0(3) . . ?
B2A C1 B5A 113.6(3) . . ?
B3A C1 B1A 114.2(3) . . ?
B3A C1 B2A 63.2(3) . . ?
B3A C1 B4A 62.7(3) . . ?
B3A C1 B5A 113.4(3) . . ?
B3B C1 B1B 110.6(6) . . ?
B3B C1 B2B 60.4(7) . . ?
B4A C1 B1A 112.8(3) . . ?
B4A C1 B5A 60.9(4) . . ?
B4B C1 B1B 114.4(6) . . ?
B4B C1 B2B 112.3(6) . . ?
B4B C1 B3B 62.1(7) . . ?
B4B C1 B5B 65.4(7) . . ?
B5B C1 B1B 61.8(7) . . ?
B5B C1 B2B 112.3(6) . . ?
B5B C1 B3B 115.0(7) . . ?
C3 C2 C1 121.66(18) . . ?
C3 C2 C6 116.70(19) . . ?
C6 C2 C1 121.63(18) . . ?
C2 C3 H3 120.1 . . ?
C4 C3 C2 119.9(2) . . ?
C4 C3 H3 120.1 . . ?
N1 C4 C3 123.18(19) . . ?
N1 C4 H4 118.4 . . ?
C3 C4 H4 118.4 . . ?
N1 C5 H5 118.3 . . ?
N1 C5 C6 123.36(19) . . ?
C6 C5 H5 118.3 . . ?
C2 C6 H6 120.2 . . ?
C5 C6 C2 119.5(2) . . ?
C5 C6 H6 120.2 . . ?
O1 C7 O2 125.38(18) . . ?
O1 C7 C8 116.83(16) . . ?
O2 C7 C8 117.78(17) . . ?
C9 C8 C7 120.67(17) . . ?
C10 C8 C7 120.76(17) 5_667 . ?
C10 C8 C9 118.58(18) 5_667 . ?
C8 C9 H9 119.5 . . ?
C8 C9 C10 121.03(19) . . ?
C10 C9 H9 119.5 . . ?
C8 C10 C9 120.39(19) 5_667 . ?
C8 C10 H10 119.8 5_667 . ?
C9 C10 H10 119.8 . . ?
O3 C11 C12 116.86(17) . . ?
O4 C11 O3 125.45(17) . . ?
O4 C11 C12 117.68(16) . . ?
C13 C12 C11 120.93(17) . . ?
C14 C12 C11 120.80(17) 5_676 . ?
C14 C12 C13 118.28(19) 5_676 . ?
C12 C13 H13 119.7 . . ?
C12 C13 C14 120.60(19) . . ?
C14 C13 H13 119.7 . . ?
C12 C14 C13 121.11(19) 5_676 . ?
C12 C14 H14 119.4 5_676 . ?
C13 C14 H14 119.4 . . ?
O5 C15A N2A 128.6(12) . . ?
O5 C15A H15A 115.7 . . ?
N2A C15A H15A 115.7 . . ?
O5 C15B N2B 124.3(13) . . ?
O5 C15B H15B 117.9 . . ?
N2B C15B H15B 117.9 . . ?
N2A C16A H16A 109.5 . . ?
N2A C16A H16B 109.5 . . ?
N2A C16A H16C 109.5 . . ?
H16A C16A H16B 109.5 . . ?
H16A C16A H16C 109.5 . . ?
H16B C16A H16C 109.5 . . ?
N2B C16B H16D 109.5 . . ?
N2B C16B H16E 109.5 . . ?
N2B C16B H16F 109.5 . . ?
H16D C16B H16E 109.5 . . ?
H16D C16B H16F 109.5 . . ?
H16E C16B H16F 109.5 . . ?
N2A C17A H17A 109.5 . . ?
N2A C17A H17B 109.5 . . ?
N2A C17A H17C 109.5 . . ?
H17A C17A H17B 109.5 . . ?
H17A C17A H17C 109.5 . . ?
H17B C17A H17C 109.5 . . ?
N2B C17B H17D 109.5 . . ?
N2B C17B H17E 109.5 . . ?
N2B C17B H17F 109.5 . . ?
H17D C17B H17E 109.5 . . ?
H17D C17B H17F 109.5 . . ?
H17E C17B H17F 109.5 . . ?
C1 B1A B1A 104.7(4) . 2_556 ?
C1 B1A H1A 124.8 . . ?
C1 B1A B2A 58.3(3) . . ?
C1 B1A B5A 58.9(2) . . ?
C1 B1A B5A 104.5(5) . 2_556 ?
B1A B1A H1A 122.2 2_556 . ?
B1A B1A B5A 59.4(5) 2_556 . ?
B2A B1A H1A 121.7 . . ?
B2A B1A B5A 107.5(4) . . ?
B5A B1A H1A 122.3 2_556 . ?
B5A B1A H1A 121.9 . . ?
B5A B1A B5A 107.7(4) 2_556 . ?
C1 B1B H1B 124.9 . . ?
C1 B1B B2B 60.1(6) . . ?
C1 B1B B4B 106.5(9) . 2_556 ?
C1 B1B B5B 104.0(11) . 2_556 ?
C1 B1B B5B 57.2(6) . . ?
B2B B1B H1B 120.6 . . ?
B4B B1B H1B 120.5 2_556 . ?
B4B B1B B2B 60.3(9) 2_556 . ?
B4B B1B B5B 109.5(8) 2_556 . ?
B4B B1B B5B 62.1(6) 2_556 2_556 ?
B5B B1B H1B 122.0 . . ?
B5B B1B H1B 122.0 2_556 . ?
B5B B1B B2B 108.2(8) . . ?
B5B B1B B2B 109.5(8) 2_556 . ?
B5B B1B B5B 59.4(12) 2_556 . ?
C1 B2A B1A 59.7(2) . . ?
C1 B2A H2A 124.0 . . ?
C1 B2A B3A 58.3(2) . . ?
C1 B2A B4A 105.3(4) . 2_556 ?
C1 B2A B5A 106.0(4) . 2_556 ?
B1A B2A H2A 121.0 . . ?
B1A B2A B3A 108.4(4) . . ?
B3A B2A H2A 121.5 . . ?
B4A B2A B1A 108.2(3) 2_556 . ?
B4A B2A H2A 122.3 2_556 . ?
B4A B2A B3A 60.5(5) 2_556 . ?
B5A B2A H2A 122.0 2_556 . ?
B5A B2A B3A 108.3(3) 2_556 . ?
C1 B2B B1B 59.4(6) . . ?
C1 B2B H2B 124.1 . . ?
C1 B2B B4B 105.2(9) . 2_556 ?
B1B B2B H2B 121.6 . . ?
B3B B2B C1 58.9(6) . . ?
B3B B2B C1 105.2(10) 2_556 . ?
B3B B2B B1B 108.6(9) . . ?
B3B B2B B1B 107.4(8) 2_556 . ?
B3B B2B H2B 121.0 . . ?
B3B B2B H2B 122.5 2_556 . ?
B3B B2B B3B 60.4(12) 2_556 . ?
B4B B2B H2B 122.5 2_556 . ?
C1 B3A B2A 58.5(2) . . ?
C1 B3A B3A 105.7(4) . 2_556 ?
C1 B3A H3A 124.1 . . ?
C1 B3A B4A 59.3(3) . . ?
C1 B3A B4A 104.5(5) . 2_556 ?
B2A B3A H3A 122.2 . . ?
B2A B3A B4A 107.6(3) . . ?
B3A B3A H3A 122.1 2_556 . ?
B4A B3A H3A 123.0 2_556 . ?
B4A B3A H3A 121.6 . . ?
C1 B3B B2B 104.2(10) . 2_556 ?
C1 B3B B2B 60.6(6) . . ?
C1 B3B B3B 106.0(10) . 2_556 ?
C1 B3B H3B 124.5 . . ?
C1 B3B B4B 57.2(6) . . ?
B2B B3B B2B 107.7(9) 2_556 . ?
B2B B3B H3B 122.7 2_556 . ?
B2B B3B H3B 121.0 . . ?
B2B B3B B4B 60.5(11) 2_556 . ?
B3B B3B H3B 121.9 2_556 . ?
B4B B3B B2B 108.4(9) . . ?
B4B B3B H3B 121.6 . . ?
C1 B4A B2A 105.9(4) . 2_556 ?
C1 B4A B3A 57.9(2) . . ?
C1 B4A B3A 104.7(5) . 2_556 ?
C1 B4A H4A 124.5 . . ?
C1 B4A B5A 59.8(3) . . ?
B2A B4A B3A 108.6(3) 2_556 . ?
B2A B4A H4A 121.7 2_556 . ?
B3A B4A H4A 122.2 2_556 . ?
B3A B4A H4A 121.6 . . ?
B5A B4A B3A 108.5(4) . . ?
B5A B4A H4A 120.7 . . ?
C1 B4B B1B 104.7(10) . 2_556 ?
C1 B4B B2B 106.3(10) . 2_556 ?
C1 B4B B3B 60.7(6) . . ?
C1 B4B H4B 123.8 . . ?
C1 B4B B5B 57.7(5) . . ?
B1B B4B B3B 108.1(8) 2_556 . ?
B1B B4B H4B 122.6 2_556 . ?
B1B B4B B5B 59.1(10) 2_556 . ?
B2B B4B H4B 122.1 2_556 . ?
B2B B4B B5B 107.1(8) 2_556 . ?
B3B B4B H4B 121.0 . . ?
B3B B4B B5B 107.7(9) . . ?
B5B B4B H4B 122.8 . . ?
C1 B5A B1A 104.9(4) . 2_556 ?
C1 B5A B1A 58.5(2) . . ?
C1 B5A B2A 105.1(4) . 2_556 ?
C1 B5A B4A 59.2(3) . . ?
C1 B5A H5A 124.4 . . ?
B1A B5A B1A 60.0(5) 2_556 . ?
B1A B5A H5A 122.4 2_556 . ?
B1A B5A H5A 121.7 . . ?
B2A B5A B1A 107.7(3) 2_556 . ?
B2A B5A H5A 122.5 2_556 . ?
B4A B5A B1A 108.1(4) . . ?
B4A B5A H5A 121.3 . . ?
C1 B5B B1B 103.9(10) . 2_556 ?
C1 B5B B1B 61.0(6) . . ?
C1 B5B B4B 56.9(6) . . ?
C1 B5B B5B 107.5(10) . 2_556 ?
C1 B5B H5B 123.7 . . ?
B1B B5B B1B 107.4(8) 2_556 . ?
B1B B5B B4B 107.1(7) . . ?
B1B B5B B4B 58.8(11) 2_556 . ?
B1B B5B H5B 121.2 . . ?
B1B B5B H5B 123.3 2_556 . ?
B4B B5B H5B 123.1 . . ?
B5B B5B B1B 60.1(13) 2_556 . ?
B5B B5B B4B 107.7(7) 2_556 . ?
B5B B5B H5B 121.1 2_556 . ?

loop_
_geom_bond_atom_site_label_1
_geom_bond_atom_site_label_2
_geom_bond_distance
_geom_bond_site_symmetry_2
_geom_bond_publ_flag
Zn1 Zn1 2.9351(4) 2_656 ?
Zn1 O1 2.0272(14) . ?
Zn1 O2 2.0348(14) 2_656 ?
Zn1 O3 2.0250(14) . ?
Zn1 O4 2.0381(14) 2_656 ?
Zn1 N1 2.0547(19) . ?
O1 C7 1.254(2) . ?
O2 C7 1.260(2) . ?
O3 C11 1.261(2) . ?
O4 C11 1.255(2) . ?
O5 C15A 1.226(10) . ?
O5 C15B 1.223(11) . ?
N1 C4 1.330(3) . ?
N1 C5 1.325(3) . ?
N2A C15A 1.292(10) . ?
N2A C16A 1.463(12) . ?
N2A C17A 1.427(10) . ?
N2B C15B 1.297(11) . ?
N2B C16B 1.474(13) . ?
N2B C17B 1.447(11) . ?
C1 C2 1.510(3) . ?
C1 B1A 1.712(5) . ?
C1 B1B 1.731(11) . ?
C1 B2A 1.687(5) . ?
C1 B2B 1.744(11) . ?
C1 B3A 1.682(5) . ?
C1 B3B 1.713(11) . ?
C1 B4A 1.708(5) . ?
C1 B4B 1.650(12) . ?
C1 B5A 1.718(5) . ?
C1 B5B 1.664(11) . ?
C2 C3 1.383(3) . ?
C2 C6 1.393(3) . ?
C3 H3 0.9300 . ?
C3 C4 1.374(2) . ?
C4 H4 0.9300 . ?
C5 H5 0.9300 . ?
C5 C6 1.374(2) . ?
C6 H6 0.9300 . ?
C7 C8 1.494(3) . ?
C8 C9 1.381(3) . ?
C8 C10 1.375(3) 5_667 ?
C9 H9 0.9300 . ?
C9 C10 1.383(3) . ?
C10 H10 0.9300 . ?
C11 C12 1.495(3) . ?
C12 C13 1.378(3) . ?
C12 C14 1.376(3) 5_676 ?
C13 H13 0.9300 . ?
C13 C14 1.380(3) . ?
C14 H14 0.9300 . ?
C15A H15A 0.9300 . ?
C15B H15B 0.9300 . ?
C16A H16A 0.9600 . ?
C16A H16B 0.9600 . ?
C16A H16C 0.9600 . ?
C16B H16D 0.9600 . ?
C16B H16E 0.9600 . ?
C16B H16F 0.9600 . ?
C17A H17A 0.9600 . ?
C17A H17B 0.9600 . ?
C17A H17C 0.9600 . ?
C17B H17D 0.9600 . ?
C17B H17E 0.9600 . ?
C17B H17F 0.9600 . ?
B1A B1A 1.770(12) 2_556 ?
B1A H1A 1.1000 . ?
B1A B2A 1.750(8) . ?
B1A B5A 1.782(8) . ?
B1A B5A 1.759(9) 2_556 ?
B1B H1B 1.1000 . ?
B1B B2B 1.75(2) . ?
B1B B4B 1.73(2) 2_556 ?
B1B B5B 1.744(19) . ?
B1B B5B 1.74(2) 2_556 ?
B2A H2A 1.1000 . ?
B2A B3A 1.764(8) . ?
B2A B4A 1.741(9) 2_556 ?
B2A B5A 1.750(9) 2_556 ?
B2B H2B 1.1000 . ?
B2B B3B 1.740(18) . ?
B2B B3B 1.74(2) 2_556 ?
B2B B4B 1.75(2) 2_556 ?
B3A B3A 1.767(12) 2_556 ?
B3A H3A 1.1000 . ?
B3A B4A 1.764(8) . ?
B3A B4A 1.766(10) 2_556 ?
B3B B3B 1.75(3) 2_556 ?
B3B H3B 1.1000 . ?
B3B B4B 1.736(19) . ?
B4A H4A 1.1000 . ?
B4A B5A 1.737(9) . ?
B4B H4B 1.1000 . ?
B4B B5B 1.790(19) . ?
B5A H5A 1.1000 . ?
B5B B5B 1.72(3) 2_556 ?
B5B H5B 1.1000 . ?

loop_
_geom_torsion_atom_site_label_1
_geom_torsion_atom_site_label_2
_geom_torsion_atom_site_label_3
_geom_torsion_atom_site_label_4
_geom_torsion
_geom_torsion_site_symmetry_1
_geom_torsion_site_symmetry_2
_geom_torsion_site_symmetry_3
_geom_torsion_site_symmetry_4
_geom_torsion_publ_flag
Zn1 O1 C7 O2 -8.8(3) . . . . ?
Zn1 O1 C7 C8 170.41(13) . . . . ?
Zn1 O2 C7 O1 12.9(3) 2_656 . . . ?
Zn1 O2 C7 C8 -166.27(13) 2_656 . . . ?
Zn1 O3 C11 O4 -8.9(3) . . . . ?
Zn1 O3 C11 C12 170.29(13) . . . . ?
Zn1 O4 C11 O3 12.8(3) 2_656 . . . ?
Zn1 O4 C11 C12 -166.35(13) 2_656 . . . ?
Zn1 N1 C4 C3 -179.98(19) . . . . ?
Zn1 N1 C5 C6 179.60(18) . . . . ?
O1 C7 C8 C9 -7.7(3) . . . . ?
O1 C7 C8 C10 172.2(2) . . . 5_667 ?
O2 C7 C8 C9 171.6(2) . . . . ?
O2 C7 C8 C10 -8.6(3) . . . 5_667 ?
O3 C11 C12 C13 -179.6(2) . . . . ?
O3 C11 C12 C14 0.4(3) . . . 5_676 ?
O4 C11 C12 C13 -0.4(3) . . . . ?
O4 C11 C12 C14 179.7(2) . . . 5_676 ?
N1 C5 C6 C2 0.6(4) . . . . ?
C1 C2 C3 C4 179.6(2) . . . . ?
C1 C2 C6 C5 -179.9(2) . . . . ?
C1 B1A B2A B3A -33.4(3) . . . . ?
C1 B1A B2A B4A -97.5(5) . . . 2_556 ?
C1 B1A B2A B5A -134.4(3) . . . 2_556 ?
C1 B1A B5A B1A 134.6(2) . . . 2_556 ?
C1 B1A B5A B2A 97.2(5) . . . 2_556 ?
C1 B1A B5A B4A 33.9(3) . . . . ?
C1 B1B B2B B3B -33.9(6) . . . . ?
C1 B1B B2B B3B -97.7(12) . . . 2_556 ?
C1 B1B B2B B4B -134.7(8) . . . 2_556 ?
C1 B1B B5B B1B 96.5(12) . . . 2_556 ?
C1 B1B B5B B4B 34.6(6) . . . . ?
C1 B1B B5B B5B 135.6(6) . . . 2_556 ?
C1 B2A B3A B3A -98.1(6) . . . 2_556 ?
C1 B2A B3A B4A -34.9(3) . . . . ?
C1 B2A B3A B4A -135.0(3) . . . 2_556 ?
C1 B2B B3B B2B -96.7(12) . . . 2_556 ?
C1 B2B B3B B3B -134.0(6) . . . 2_556 ?
C1 B2B B3B B4B -32.6(6) . . . . ?
C1 B3A B4A B2A -97.5(5) . . . 2_556 ?
C1 B3A B4A B3A -134.9(3) . . . 2_556 ?
C1 B3A B4A B5A -33.4(2) . . . . ?
C1 B3B B4B B1B -97.0(11) . . . 2_556 ?
C1 B3B B4B B2B -134.4(8) . . . 2_556 ?
C1 B3B B4B B5B -34.6(6) . . . . ?
C1 B4A B5A B1A -33.6(3) . . . . ?
C1 B4A B5A B1A -97.0(5) . . . 2_556 ?
C1 B4A B5A B2A -134.0(3) . . . 2_556 ?
C1 B4B B5B B1B -36.4(6) . . . . ?
C1 B4B B5B B1B -136.7(8) . . . 2_556 ?
C1 B4B B5B B5B -99.7(14) . . . 2_556 ?
C2 C1 B1A B1A 149.3(4) . . . 2_556 ?
C2 C1 B1A B2A -108.1(3) . . . . ?
C2 C1 B1A B5A 110.0(3) . . . . ?
C2 C1 B1A B5A -147.8(4) . . . 2_556 ?
C2 C1 B1B B2B -108.2(6) . . . . ?
C2 C1 B1B B4B -148.3(7) . . . 2_556 ?
C2 C1 B1B B5B 147.1(7) . . . 2_556 ?
C2 C1 B1B B5B 108.8(5) . . . . ?
C2 C1 B2A B1A 108.6(3) . . . . ?
C2 C1 B2A B3A -109.3(3) . . . . ?
C2 C1 B2A B4A -149.0(3) . . . 2_556 ?
C2 C1 B2A B5A 148.8(3) . . . 2_556 ?
C2 C1 B2B B1B 110.3(6) . . . . ?
C2 C1 B2B B3B -148.2(8) . . . 2_556 ?
C2 C1 B2B B3B -107.8(5) . . . . ?
C2 C1 B2B B4B 149.7(7) . . . 2_556 ?
C2 C1 B3A B2A 108.5(3) . . . . ?
C2 C1 B3A B3A -150.4(4) . . . 2_556 ?
C2 C1 B3A B4A 147.3(4) . . . 2_556 ?
C2 C1 B3A B4A -110.8(3) . . . . ?
C2 C1 B3B B2B -148.4(8) . . . 2_556 ?
C2 C1 B3B B2B 109.1(5) . . . . ?
C2 C1 B3B B3B 149.3(9) . . . 2_556 ?
C2 C1 B3B B4B -108.5(6) . . . . ?
C2 C1 B4A B2A -149.3(3) . . . 2_556 ?
C2 C1 B4A B3A 147.8(4) . . . 2_556 ?
C2 C1 B4A B3A 108.4(3) . . . . ?
C2 C1 B4A B5A -108.7(3) . . . . ?
C2 C1 B4B B1B -148.4(7) . . . 2_556 ?
C2 C1 B4B B2B 148.8(7) . . . 2_556 ?
C2 C1 B4B B3B 108.8(5) . . . . ?
C2 C1 B4B B5B -111.0(5) . . . . ?
C2 C1 B5A B1A -147.9(4) . . . 2_556 ?
C2 C1 B5A B1A -108.3(3) . . . . ?
C2 C1 B5A B2A 150.0(3) . . . 2_556 ?
C2 C1 B5A B4A 109.8(3) . . . . ?
C2 C1 B5B B1B 146.7(8) . . . 2_556 ?
C2 C1 B5B B1B -110.8(5) . . . . ?
C2 C1 B5B B4B 109.5(6) . . . . ?
C2 C1 B5B B5B -150.4(10) . . . 2_556 ?
C2 C3 C4 N1 0.1(4) . . . . ?
C3 C2 C6 C5 -0.6(3) . . . . ?
C4 N1 C5 C6 -0.2(3) . . . . ?
C5 N1 C4 C3 -0.2(3) . . . . ?
C6 C2 C3 C4 0.3(3) . . . . ?
C7 C8 C9 C10 -179.8(2) . . . . ?
C8 C9 C10 C8 -0.3(4) . . . 5_667 ?
C10 C8 C9 C10 0.3(4) 5_667 . . . ?
C11 C12 C13 C14 179.0(2) . . . . ?
C12 C13 C14 C12 1.1(5) . . . 5_676 ?
C14 C12 C13 C14 -1.0(5) 5_676 . . . ?
C16A N2A C15A O5 175.2(15) . . . . ?
C16B N2B C15B O5 173.7(17) . . . . ?
C17A N2A C15A O5 0(2) . . . . ?
C17B N2B C15B O5 -3(2) . . . . ?
B1A C1 C2 C3 20.9(5) . . . . ?
B1A C1 C2 C6 -159.8(4) . . . . ?
B1A C1 B2A B3A 142.1(3) . . . . ?
B1A C1 B2A B4A 102.5(4) . . . 2_556 ?
B1A C1 B2A B5A 40.2(4) . . . 2_556 ?
B1A C1 B3A B2A -36.5(4) . . . . ?
B1A C1 B3A B3A 64.6(8) . . . 2_556 ?
B1A C1 B3A B4A 2.4(7) . . . 2_556 ?
B1A C1 B3A B4A 104.3(4) . . . . ?
B1A C1 B4A B2A -4.2(6) . . . 2_556 ?
B1A C1 B4A B3A -106.5(4) . . . . ?
B1A C1 B4A B3A -67.0(6) . . . 2_556 ?
B1A C1 B4A B5A 36.4(3) . . . . ?
B1A C1 B5A B1A -39.6(4) . . . 2_556 ?
B1A C1 B5A B2A -101.8(4) . . . 2_556 ?
B1A C1 B5A B4A -141.9(3) . . . . ?
B1A B1A B2A C1 96.4(6) 2_556 . . . ?
B1A B1A B2A B3A 63.0(6) 2_556 . . . ?
B1A B1A B2A B4A -1.0(9) 2_556 . . 2_556 ?
B1A B1A B2A B5A -38.0(5) 2_556 . . 2_556 ?
B1A B1A B5A C1 -134.6(2) 2_556 . . . ?
B1A B1A B5A B2A -37.5(4) 2_556 . . 2_556 ?
B1A B1A B5A B4A -100.8(3) 2_556 . . . ?
B1A B2A B3A C1 34.0(3) . . . . ?
B1A B2A B3A B3A -64.1(7) . . . 2_556 ?
B1A B2A B3A B4A -0.9(4) . . . . ?
B1A B2A B3A B4A -101.0(4) . . . 2_556 ?
B1B C1 C2 C3 -16.9(8) . . . . ?
B1B C1 C2 C6 162.4(8) . . . . ?
B1B C1 B2B B3B 141.9(8) . . . . ?
B1B C1 B2B B3B 101.5(11) . . . 2_556 ?
B1B C1 B2B B4B 39.4(10) . . . 2_556 ?
B1B C1 B3B B2B -35.0(8) . . . . ?
B1B C1 B3B B2B 67.6(13) . . . 2_556 ?
B1B C1 B3B B3B 5.3(16) . . . 2_556 ?
B1B C1 B3B B4B 107.5(8) . . . . ?
B1B C1 B4B B1B 1.4(9) . . . 2_556 ?
B1B C1 B4B B2B -61.4(11) . . . 2_556 ?
B1B C1 B4B B3B -101.4(7) . . . . ?
B1B C1 B4B B5B 38.8(7) . . . . ?
B1B C1 B5B B1B -102.5(10) . . . 2_556 ?
B1B C1 B5B B4B -139.6(7) . . . . ?
B1B C1 B5B B5B -39.5(12) . . . 2_556 ?
B1B B2B B3B C1 34.1(6) . . . . ?
B1B B2B B3B B2B -62.6(13) . . . 2_556 ?
B1B B2B B3B B3B -99.9(7) . . . 2_556 ?
B1B B2B B3B B4B 1.4(10) . . . . ?
B1B B4B B5B C1 136.7(8) 2_556 . . . ?
B1B B4B B5B B1B 100.4(8) 2_556 . . . ?
B1B B4B B5B B5B 37.0(12) 2_556 . . 2_556 ?
B2A C1 C2 C3 -50.2(4) . . . . ?
B2A C1 C2 C6 129.1(4) . . . . ?
B2A C1 B1A B1A -102.5(5) . . . 2_556 ?
B2A C1 B1A B5A -141.8(3) . . . . ?
B2A C1 B1A B5A -39.7(4) . . . 2_556 ?
B2A C1 B3A B3A 101.1(5) . . . 2_556 ?
B2A C1 B3A B4A 140.7(3) . . . . ?
B2A C1 B3A B4A 38.8(4) . . . 2_556 ?
B2A C1 B4A B2A 64.0(5) . . . 2_556 ?
B2A C1 B4A B3A 1.2(5) . . . 2_556 ?
B2A C1 B4A B3A -38.2(3) . . . . ?
B2A C1 B4A B5A 104.7(3) . . . . ?
B2A C1 B5A B1A 36.5(3) . . . . ?
B2A C1 B5A B1A -3.1(5) . . . 2_556 ?
B2A C1 B5A B2A -65.2(4) . . . 2_556 ?
B2A C1 B5A B4A -105.4(3) . . . . ?
B2A B1A B5A C1 -33.5(3) . . . . ?
B2A B1A B5A B1A 101.2(3) . . . 2_556 ?
B2A B1A B5A B2A 63.7(6) . . . 2_556 ?
B2A B1A B5A B4A 0.4(4) . . . . ?
B2A B3A B4A C1 34.5(3) . . . . ?
B2A B3A B4A B2A -63.0(6) . . . 2_556 ?
B2A B3A B4A B3A -100.4(3) . . . 2_556 ?
B2A B3A B4A B5A 1.1(4) . . . . ?
B2A B4A B5A C1 134.0(3) 2_556 . . . ?
B2A B4A B5A B1A 36.9(5) 2_556 . . 2_556 ?
B2A B4A B5A B1A 100.4(4) 2_556 . . . ?
B2B C1 C2 C3 -87.5(8) . . . . ?
B2B C1 C2 C6 91.8(8) . . . . ?
B2B C1 B1B B4B -40.1(9) . . . 2_556 ?
B2B C1 B1B B5B -104.7(10) . . . 2_556 ?
B2B C1 B1B B5B -143.1(7) . . . . ?
B2B C1 B3B B2B 102.6(10) . . . 2_556 ?
B2B C1 B3B B3B 40.3(11) . . . 2_556 ?
B2B C1 B3B B4B 142.5(7) . . . . ?
B2B C1 B4B B1B 67.8(10) . . . 2_556 ?
B2B C1 B4B B2B 5.1(9) . . . 2_556 ?
B2B C1 B4B B3B -34.9(7) . . . . ?
B2B C1 B4B B5B 105.2(7) . . . . ?
B2B C1 B5B B1B 34.4(8) . . . . ?
B2B C1 B5B B1B -68.1(14) . . . 2_556 ?
B2B C1 B5B B4B -105.2(8) . . . . ?
B2B C1 B5B B5B -5.1(17) . . . 2_556 ?
B2B B1B B5B C1 -33.3(6) . . . . ?
B2B B1B B5B B1B 63.2(12) . . . 2_556 ?
B2B B1B B5B B4B 1.3(10) . . . . ?
B2B B1B B5B B5B 102.3(7) . . . 2_556 ?
B2B B3B B4B C1 134.4(8) 2_556 . . . ?
B2B B3B B4B C1 34.0(6) . . . . ?
B2B B3B B4B B1B -63.0(13) . . . 2_556 ?
B2B B3B B4B B1B 37.4(11) 2_556 . . 2_556 ?
B2B B3B B4B B2B -100.4(8) . . . 2_556 ?
B2B B3B B4B B5B -0.6(10) . . . . ?
B2B B3B B4B B5B 99.8(8) 2_556 . . . ?
B2B B4B B5B C1 98.8(11) 2_556 . . . ?
B2B B4B B5B B1B -38.0(11) 2_556 . . 2_556 ?
B2B B4B B5B B1B 62.4(12) 2_556 . . . ?
B2B B4B B5B B5B -1(2) 2_556 . . 2_556 ?
B3A C1 C2 C3 -122.8(4) . . . . ?
B3A C1 C2 C6 56.5(5) . . . . ?
B3A C1 B1A B1A -65.6(7) . . . 2_556 ?
B3A C1 B1A B2A 36.9(4) . . . . ?
B3A C1 B1A B5A -2.7(7) . . . 2_556 ?
B3A C1 B1A B5A -104.9(4) . . . . ?
B3A C1 B2A B1A -142.1(3) . . . . ?
B3A C1 B2A B4A -39.7(4) . . . 2_556 ?
B3A C1 B2A B5A -101.9(4) . . . 2_556 ?
B3A C1 B4A B2A 102.3(4) . . . 2_556 ?
B3A C1 B4A B3A 39.4(4) . . . 2_556 ?
B3A C1 B4A B5A 142.9(3) . . . . ?
B3A C1 B5A B1A 106.2(4) . . . . ?
B3A C1 B5A B1A 66.6(6) . . . 2_556 ?
B3A C1 B5A B2A 4.4(6) . . . 2_556 ?
B3A C1 B5A B4A -35.8(4) . . . . ?
B3A B3A B4A C1 134.9(3) 2_556 . . . ?
B3A B3A B4A B2A 37.4(5) 2_556 . . 2_556 ?
B3A B3A B4A B5A 101.5(3) 2_556 . . . ?
B3A B4A B5A C1 32.6(3) . . . . ?
B3A B4A B5A C1 96.4(6) 2_556 . . . ?
B3A B4A B5A B1A 62.8(6) 2_556 . . . ?
B3A B4A B5A B1A -1.0(4) . . . . ?
B3A B4A B5A B1A -0.6(8) 2_556 . . 2_556 ?
B3A B4A B5A B1A -64.4(6) . . . 2_556 ?
B3A B4A B5A B2A -37.5(5) 2_556 . . 2_556 ?
B3A B4A B5A B2A -101.3(4) . . . 2_556 ?
B3B C1 C2 C3 -157.4(9) . . . . ?
B3B C1 C2 C6 21.9(9) . . . . ?
B3B C1 B1B B2B 35.0(8) . . . . ?
B3B C1 B1B B4B -5.2(13) . . . 2_556 ?
B3B C1 B1B B5B -108.1(9) . . . . ?
B3B C1 B1B B5B -69.7(12) . . . 2_556 ?
B3B C1 B2B B1B -141.9(8) . . . . ?
B3B C1 B2B B3B -40.4(8) . . . 2_556 ?
B3B C1 B2B B4B -102.6(10) . . . 2_556 ?
B3B C1 B4B B1B 102.7(9) . . . 2_556 ?
B3B C1 B4B B2B 40.0(8) . . . 2_556 ?
B3B C1 B4B B5B 140.2(7) . . . . ?
B3B C1 B5B B1B 101.0(10) . . . . ?
B3B C1 B5B B1B -1.5(16) . . . 2_556 ?
B3B C1 B5B B4B -38.7(9) . . . . ?
B3B C1 B5B B5B 61.5(18) . . . 2_556 ?
B3B B2B B3B C1 134.0(6) 2_556 . . . ?
B3B B2B B3B B2B 37.3(13) 2_556 . . 2_556 ?
B3B B2B B3B B4B 101.3(8) 2_556 . . . ?
B3B B3B B4B C1 97.3(14) 2_556 . . . ?
B3B B3B B4B B1B 0(2) 2_556 . . 2_556 ?
B3B B3B B4B B2B -37.1(12) 2_556 . . 2_556 ?
B3B B3B B4B B5B 62.7(15) 2_556 . . . ?
B3B B4B B5B C1 35.9(6) . . . . ?
B3B B4B B5B B1B -100.8(9) . . . 2_556 ?
B3B B4B B5B B1B -0.4(10) . . . . ?
B3B B4B B5B B5B -63.8(15) . . . 2_556 ?
B4A C1 C2 C3 164.3(4) . . . . ?
B4A C1 C2 C6 -16.4(5) . . . . ?
B4A C1 B1A B1A 3.5(7) . . . 2_556 ?
B4A C1 B1A B2A 106.1(4) . . . . ?
B4A C1 B1A B5A 66.4(6) . . . 2_556 ?
B4A C1 B1A B5A -35.8(4) . . . . ?
B4A C1 B2A B1A -104.1(4) . . . . ?
B4A C1 B2A B3A 38.0(3) . . . . ?
B4A C1 B2A B4A -1.6(4) . . . 2_556 ?
B4A C1 B2A B5A -63.8(5) . . . 2_556 ?
B4A C1 B3A B2A -140.7(3) . . . . ?
B4A C1 B3A B3A -39.6(5) . . . 2_556 ?
B4A C1 B3A B4A -101.9(4) . . . 2_556 ?
B4A C1 B5A B1A 141.9(3) . . . . ?
B4A C1 B5A B1A 102.3(5) . . . 2_556 ?
B4A C1 B5A B2A 40.2(4) . . . 2_556 ?
B4A B2A B3A C1 135.0(3) 2_556 . . . ?
B4A B2A B3A B3A 36.9(6) 2_556 . . 2_556 ?
B4A B2A B3A B4A 100.1(3) 2_556 . . . ?
B4A B3A B4A C1 96.8(5) 2_556 . . . ?
B4A B3A B4A B2A -0.7(9) 2_556 . . 2_556 ?
B4A B3A B4A B3A -38.1(6) 2_556 . . 2_556 ?
B4A B3A B4A B5A 63.4(6) 2_556 . . . ?
B4B C1 C2 C3 131.2(7) . . . . ?
B4B C1 C2 C6 -49.5(7) . . . . ?
B4B C1 B1B B2B 102.8(7) . . . . ?
B4B C1 B1B B4B 62.6(11) . . . 2_556 ?
B4B C1 B1B B5B -40.3(7) . . . . ?
B4B C1 B1B B5B -1.9(11) . . . 2_556 ?
B4B C1 B2B B1B -106.3(7) . . . . ?
B4B C1 B2B B3B -4.8(11) . . . 2_556 ?
B4B C1 B2B B3B 35.6(7) . . . . ?
B4B C1 B2B B4B -67.0(10) . . . 2_556 ?
B4B C1 B3B B2B -142.5(7) . . . . ?
B4B C1 B3B B2B -39.9(10) . . . 2_556 ?
B4B C1 B3B B3B -102.2(13) . . . 2_556 ?
B4B C1 B5B B1B 139.6(7) . . . . ?
B4B C1 B5B B1B 37.1(10) . . . 2_556 ?
B4B C1 B5B B5B 100.1(13) . . . 2_556 ?
B4B B1B B2B C1 134.7(8) 2_556 . . . ?
B4B B1B B2B B3B 100.8(9) 2_556 . . . ?
B4B B1B B2B B3B 37.0(11) 2_556 . . 2_556 ?
B4B B1B B5B C1 -97.4(10) 2_556 . . . ?
B4B B1B B5B B1B -1(2) 2_556 . . 2_556 ?
B4B B1B B5B B4B -62.8(12) 2_556 . . . ?
B4B B1B B5B B5B 38.2(10) 2_556 . . 2_556 ?
B4B B2B B3B C1 97.0(10) 2_556 . . . ?
B4B B2B B3B B2B 0(2) 2_556 . . 2_556 ?
B4B B2B B3B B3B -36.9(10) 2_556 . . 2_556 ?
B4B B2B B3B B4B 64.4(13) 2_556 . . . ?
B5A C1 C2 C3 93.2(4) . . . . ?
B5A C1 C2 C6 -87.5(4) . . . . ?
B5A C1 B1A B1A 39.3(5) . . . 2_556 ?
B5A C1 B1A B2A 141.8(3) . . . . ?
B5A C1 B1A B5A 102.2(4) . . . 2_556 ?
B5A C1 B2A B1A -36.8(3) . . . . ?
B5A C1 B2A B3A 105.3(3) . . . . ?
B5A C1 B2A B4A 65.7(5) . . . 2_556 ?
B5A C1 B2A B5A 3.5(4) . . . 2_556 ?
B5A C1 B3A B2A -105.6(4) . . . . ?
B5A C1 B3A B3A -4.5(7) . . . 2_556 ?
B5A C1 B3A B4A -66.8(6) . . . 2_556 ?
B5A C1 B3A B4A 35.1(4) . . . . ?
B5A C1 B4A B2A -40.6(4) . . . 2_556 ?
B5A C1 B4A B3A -142.9(3) . . . . ?
B5A C1 B4A B3A -103.5(5) . . . 2_556 ?
B5A B1A B2A C1 134.4(3) 2_556 . . . ?
B5A B1A B2A C1 33.7(3) . . . . ?
B5A B1A B2A B3A 101.0(4) 2_556 . . . ?
B5A B1A B2A B3A 0.3(4) . . . . ?
B5A B1A B2A B4A -63.8(5) . . . 2_556 ?
B5A B1A B2A B4A 36.9(5) 2_556 . . 2_556 ?
B5A B1A B2A B5A -100.7(3) . . . 2_556 ?
B5A B1A B5A C1 -96.6(5) 2_556 . . . ?
B5A B1A B5A B1A 38.1(6) 2_556 . . 2_556 ?
B5A B1A B5A B2A 0.6(9) 2_556 . . 2_556 ?
B5A B1A B5A B4A -62.7(6) 2_556 . . . ?
B5A B2A B3A C1 97.9(5) 2_556 . . . ?
B5A B2A B3A B3A -0.2(9) 2_556 . . 2_556 ?
B5A B2A B3A B4A 63.1(6) 2_556 . . . ?
B5A B2A B3A B4A -37.1(5) 2_556 . . 2_556 ?
B5B C1 C2 C3 55.4(9) . . . . ?
B5B C1 C2 C6 -125.3(9) . . . . ?
B5B C1 B1B B2B 143.1(7) . . . . ?
B5B C1 B1B B4B 102.9(10) . . . 2_556 ?
B5B C1 B1B B5B 38.3(8) . . . 2_556 ?
B5B C1 B2B B1B -34.9(8) . . . . ?
B5B C1 B2B B3B 107.0(9) . . . . ?
B5B C1 B2B B3B 66.6(13) . . . 2_556 ?
B5B C1 B2B B4B 4.5(13) . . . 2_556 ?
B5B C1 B3B B2B 0.1(16) . . . 2_556 ?
B5B C1 B3B B2B -102.5(10) . . . . ?
B5B C1 B3B B3B -62.2(18) . . . 2_556 ?
B5B C1 B3B B4B 40.0(10) . . . . ?
B5B C1 B4B B1B -37.4(8) . . . 2_556 ?
B5B C1 B4B B2B -100.2(9) . . . 2_556 ?
B5B C1 B4B B3B -140.2(7) . . . . ?
B5B B1B B2B C1 32.1(6) . . . . ?
B5B B1B B2B C1 95.3(13) 2_556 . . . ?
B5B B1B B2B B3B -65.5(13) . . . 2_556 ?
B5B B1B B2B B3B -2.4(19) 2_556 . . 2_556 ?
B5B B1B B2B B3B 61.4(14) 2_556 . . . ?
B5B B1B B2B B3B -1.7(10) . . . . ?
B5B B1B B2B B4B -102.5(9) . . . 2_556 ?
B5B B1B B2B B4B -39.4(11) 2_556 . . 2_556 ?
B5B B1B B5B C1 -135.6(6) 2_556 . . . ?
B5B B1B B5B B1B -39.1(12) 2_556 . . 2_556 ?
B5B B1B B5B B4B -101.0(8) 2_556 . . . ?
